data_7060369
loop_
_publ_author_name
'Zhang, Jing-Yuan'
'Chang, Zhi-Han'
'Wang, Xiu-Li'
'Wang, Xiang'
'Lin, Hong-Yan'

_publ_section_title
;
 Different Anderson-type polyoxometalate-based metal--organic complexes
 exhibiting --OH group-directed structures and electrochemical sensing
 performance
;
_journal_issue 6
_journal_name_full 'New Journal of Chemistry'
_journal_page_first 3328
_journal_page_last 3334
_journal_paper_doi 10.1039/D0NJ05517D
_journal_volume 45
_journal_year 2021
_chemical_formula_moiety 'C20 H33 Al Mo6 N12 Ni2 O30'
_chemical_formula_sum 'C20 H33 Al Mo6 N12 Ni2 O30'
_chemical_formula_weight 1641.62
_space_group_crystal_system triclinic
_space_group_IT_number 2
_space_group_name_Hall '-P 1'
_space_group_name_H-M_alt 'P -1'
_atom_sites_solution_hydrogens mixed
_atom_sites_solution_primary dual
_audit_creation_date 2021-01-13
_audit_creation_method
;
Olex2 1.3
(compiled 2020.11.12 svn.r5f609507 for OlexSys, GUI svn.r6226)
;
_audit_update_record
;
2021-01-13 deposited with the CCDC.	2021-01-18 downloaded from the CCDC.
;
_cell_angle_alpha 96.9060(10)
_cell_angle_beta 96.9850(10)
_cell_angle_gamma 90.5760(10)
_cell_formula_units_Z 1
_cell_length_a 5.9669(3)
_cell_length_b 13.5608(6)
_cell_length_c 13.7319(7)
_cell_measurement_reflns_used 2396
_cell_measurement_temperature 296.15
_cell_measurement_theta_max 28.34
_cell_measurement_theta_min 2.26
_cell_volume 1094.54(9)
_computing_cell_refinement 'SAINT V8.18C (?, 2016)'
_computing_data_reduction 'SAINT V8.18C (?, 2016)'
_computing_molecular_graphics 'Olex2 1.3 (Dolomanov et al., 2009)'
_computing_publication_material 'Olex2 1.3 (Dolomanov et al., 2009)'
_computing_structure_refinement 'SHELXL 2018/3 (Sheldrick, 2015)'
_computing_structure_solution 'SHELXT 2018/2 (Sheldrick, 2018)'
_diffrn_ambient_temperature 296.15
_diffrn_measured_fraction_theta_full 1.000
_diffrn_measured_fraction_theta_max 0.992
_diffrn_measurement_device_type 'Bruker APEX-II CCD'
_diffrn_measurement_method '\f and \w scans'
_diffrn_radiation_type MoK\a
_diffrn_radiation_wavelength 0.71073
_diffrn_reflns_av_R_equivalents 0.0231
_diffrn_reflns_av_unetI/netI 0.0491
_diffrn_reflns_Laue_measured_fraction_full 1.000
_diffrn_reflns_Laue_measured_fraction_max 0.992
_diffrn_reflns_limit_h_max 7
_diffrn_reflns_limit_h_min -7
_diffrn_reflns_limit_k_max 17
_diffrn_reflns_limit_k_min -18
_diffrn_reflns_limit_l_max 10
_diffrn_reflns_limit_l_min -18
_diffrn_reflns_number 8125
_diffrn_reflns_point_group_measured_fraction_full 1.000
_diffrn_reflns_point_group_measured_fraction_max 0.992
_diffrn_reflns_theta_full 25.242
_diffrn_reflns_theta_max 28.343
_diffrn_reflns_theta_min 1.505
_diffrn_source_current 30.0
_diffrn_source_power 1.2
_diffrn_source_voltage 40.0
_diffrn_standards_number 0
_exptl_absorpt_coefficient_mu 2.634
_exptl_absorpt_correction_T_max 0.8691
_exptl_absorpt_correction_T_min 0.6237
_exptl_absorpt_correction_type multi-scan
_exptl_absorpt_process_details SADABS
_exptl_crystal_colour colourless
_exptl_crystal_colour_primary colourless
_exptl_crystal_density_diffrn 2.491
_exptl_crystal_description block
_exptl_crystal_F_000 798
_exptl_crystal_size_max 0.12
_exptl_crystal_size_mid 0.1
_exptl_crystal_size_min 0.08
_refine_diff_density_max 0.622
_refine_diff_density_min -0.632
_refine_diff_density_rms 0.140
_refine_ls_extinction_coef 0.0021(2)
_refine_ls_extinction_expression Fc^*^=kFc[1+0.001xFc^2^\l^3^/sin(2\q)]^-1/4^
_refine_ls_extinction_method 'SHELXL-2018/3 (Sheldrick 2018)'
_refine_ls_goodness_of_fit_ref 1.009
_refine_ls_hydrogen_treatment constr
_refine_ls_matrix_type full
_refine_ls_number_parameters 323
_refine_ls_number_reflns 5397
_refine_ls_number_restraints 0
_refine_ls_restrained_S_all 1.009
_refine_ls_R_factor_all 0.0466
_refine_ls_R_factor_gt 0.0318
_refine_ls_shift/su_max 0.001
_refine_ls_shift/su_mean 0.000
_refine_ls_structure_factor_coef Fsqd
_refine_ls_weighting_details 'w=1/[\s^2^(Fo^2^)+(0.0277P)^2^] where P=(Fo^2^+2Fc^2^)/3'
_refine_ls_weighting_scheme calc
_refine_ls_wR_factor_gt 0.0625
_refine_ls_wR_factor_ref 0.0681
_reflns_Friedel_coverage 0.000
_reflns_number_gt 4335
_reflns_number_total 5397
_reflns_threshold_expression 'I > 2\s(I)'
_cod_data_source_file d0nj05517d2.cif
_cod_data_source_block 2
_cod_depositor_comments 'Adding full bibliography for 7060367--7060370.cif.'
_cod_database_code 7060369
_shelx_shelxl_version_number 2018/3
_shelx_space_group_comment
;
The symmetry employed for this shelxl refinement is uniquely defined
by the following loop, which should always be used as a source of
symmetry information in preference to the above space-group names.
They are only intended as comments.
;
_shelx_estimated_absorpt_t_max 0.817
_shelx_estimated_absorpt_t_min 0.743
_olex2_refinement_description
;
1. Fixed Uiso
 At 1.2 times of:
  All C(H) groups, All C(H,H) groups, All N(H) groups
 At 1.5 times of:
  All O(H) groups, All O(H,H) groups
2. Others
 Fixed Sof: H6(0.5)
3.a Riding coordinates:
 O1W(H1WA,H1WB), O4(H4), O6(H6), O10(H10)
3.b Secondary CH2 refined with riding coordinates:
 C5(H5A,H5B), C6(H6B,H6C)
3.c Aromatic/amide H refined with riding coordinates:
 N3(H3), N4(H4A), N5(H5), N6(H6A), C7(H7), C8(H8), C9(H9), C10(H10A)
;
_olex2_submission_special_instructions 'No special instructions were received'

loop_
_space_group_symop_operation_xyz
'x, y, z'
'-x, -y, -z'

loop_
_atom_site_label
_atom_site_type_symbol
_atom_site_fract_x
_atom_site_fract_y
_atom_site_fract_z
_atom_site_U_iso_or_equiv
_atom_site_adp_type
_atom_site_occupancy
_atom_site_site_symmetry_order
_atom_site_calc_flag
_atom_site_refinement_flags_posn
_atom_site_refinement_flags_adp
_atom_site_refinement_flags_occupancy
_atom_site_disorder_assembly
_atom_site_disorder_group
Mo1 Mo 0.83899(5) 0.50962(2) 1.20478(2) 0.01257(8) Uani 1 1 d . . . . .
Mo2 Mo 0.79754(5) 0.70204(2) 1.08789(2) 0.01305(8) Uani 1 1 d . . . . .
Mo3 Mo 0.45456(5) 0.69924(2) 0.88124(2) 0.01440(8) Uani 1 1 d . . . . .
Ni Ni 0.66904(8) 0.77784(3) 0.66512(4) 0.01604(12) Uani 1 1 d . . . . .
Al1 Al 0.500000 0.500000 1.000000 0.0131(3) Uani 1 2 d S . P . .
O1 O 0.8016(4) 0.8304(2) 0.54203(19) 0.0219(6) Uani 1 1 d . . . . .
O1W O 0.9750(5) 0.7095(2) 0.6830(2) 0.0347(8) Uani 1 1 d . . . . .
H1WA H 0.988746 0.684297 0.737117 0.052 Uiso 1 1 d R U . . .
H1WB H 1.046946 0.678027 0.642157 0.052 Uiso 1 1 d R U . . .
O2 O 0.5262(5) 0.7046(2) 0.7633(2) 0.0263(7) Uani 1 1 d . . . . .
O3 O 0.5975(4) 1.12207(19) 0.3477(2) 0.0239(6) Uani 1 1 d . . . . .
O4 O 0.5157(4) 0.53127(17) 0.87055(18) 0.0124(5) Uani 1 1 d . . . . .
H4 H 0.631568 0.507969 0.846372 0.019 Uiso 1 1 d R U . . .
O5 O 0.1680(4) 0.63139(18) 0.84821(19) 0.0163(5) Uani 1 1 d . . . . .
O6 O 0.8041(4) 0.53926(18) 1.04865(19) 0.0155(5) Uani 1 1 d . . . . .
H6 H 0.895057 0.514646 1.009781 0.023 Uiso 0.5 1 d R U P . .
O7 O 0.7418(4) 0.64336(18) 1.2068(2) 0.0175(6) Uani 1 1 d . . . . .
O8 O 0.7533(4) 0.70935(18) 0.94907(19) 0.0169(6) Uani 1 1 d . . . . .
O9 O 1.1264(4) 0.52432(19) 1.2187(2) 0.0201(6) Uani 1 1 d . . . . .
O10 O 0.5580(4) 0.36135(17) 0.97317(18) 0.0129(5) Uani 1 1 d . . . . .
H10 H 0.671876 0.350617 0.942116 0.019 Uiso 1 1 d R U . . .
O11 O 1.0845(4) 0.71846(19) 1.1107(2) 0.0215(6) Uani 1 1 d . . . . .
O12 O 0.6893(4) 0.81356(19) 1.1317(2) 0.0229(6) Uani 1 1 d . . . . .
O13 O 0.7742(5) 0.4932(2) 1.3200(2) 0.0234(6) Uani 1 1 d . . . . .
O15 O 0.3534(5) 0.8134(2) 0.9160(2) 0.0280(7) Uani 1 1 d . . . . .
N1 N 0.5213(5) 0.6814(2) 0.5514(2) 0.0196(7) Uani 1 1 d . . . . .
N2 N 0.2167(5) 1.1088(2) 0.2271(2) 0.0184(7) Uani 1 1 d . . . . .
N3 N 0.0324(5) 1.0825(2) 0.1629(3) 0.0223(7) Uani 1 1 d . . . . .
H3 H -0.080614 1.120255 0.151898 0.027 Uiso 1 1 calc R U . . .
N4 N 0.8123(5) 0.7874(2) 0.3778(2) 0.0205(7) Uani 1 1 d . . . . .
H4A H 0.760132 0.748067 0.326020 0.025 Uiso 1 1 calc R U . . .
N5 N 0.3573(6) 0.6117(2) 0.5365(3) 0.0248(8) Uani 1 1 d . . . . .
H5 H 0.302976 0.585509 0.582967 0.030 Uiso 1 1 calc R U . . .
N6 N 0.6969(5) 0.9666(2) 0.2934(2) 0.0209(7) Uani 1 1 d . . . . .
H6A H 0.671414 0.916273 0.248712 0.025 Uiso 1 1 calc R U . . .
C1 C 0.7330(6) 0.7781(3) 0.4622(3) 0.0169(8) Uani 1 1 d . . . . .
C2 C 0.5590(6) 1.0425(3) 0.2904(3) 0.0199(8) Uani 1 1 d . . . . .
C3 C 0.5553(6) 0.7011(3) 0.4614(3) 0.0173(8) Uani 1 1 d . . . . .
C4 C 0.3501(6) 1.0305(3) 0.2215(3) 0.0181(8) Uani 1 1 d . . . . .
C5 C 0.8882(7) 0.9647(3) 0.3684(3) 0.0221(9) Uani 1 1 d . . . . .
H5A H 0.842088 0.986734 0.432700 0.026 Uiso 1 1 calc R U . . .
H5B H 1.004882 1.010549 0.356611 0.026 Uiso 1 1 calc R U . . .
C6 C 0.9838(6) 0.8615(3) 0.3691(3) 0.0202(8) Uani 1 1 d . . . . .
H6B H 1.049929 0.843439 0.308473 0.024 Uiso 1 1 calc R U . . .
H6C H 1.102849 0.862070 0.423993 0.024 Uiso 1 1 calc R U . . .
C7 C 0.2478(7) 0.9529(3) 0.1538(3) 0.0255(9) Uani 1 1 d . . . . .
H7 H 0.304370 0.890268 0.137201 0.031 Uiso 1 1 calc R U . . .
C8 C 0.4120(7) 0.6450(3) 0.3879(3) 0.0265(10) Uani 1 1 d . . . . .
H8 H 0.402130 0.645911 0.319954 0.032 Uiso 1 1 calc R U . . .
C9 C 0.0469(7) 0.9895(3) 0.1177(3) 0.0286(10) Uani 1 1 d . . . . .
H9 H -0.061047 0.956109 0.070274 0.034 Uiso 1 1 calc R U . . .
C10 C 0.2875(7) 0.5873(3) 0.4391(3) 0.0298(10) Uani 1 1 d . . . . .
H10A H 0.175913 0.540330 0.411524 0.036 Uiso 1 1 calc R U . . .

loop_
_atom_site_aniso_label
_atom_site_aniso_U_11
_atom_site_aniso_U_22
_atom_site_aniso_U_33
_atom_site_aniso_U_23
_atom_site_aniso_U_13
_atom_site_aniso_U_12
Mo1 0.01150(16) 0.01524(16) 0.01076(16) 0.00135(13) 0.00077(12) -0.00005(12)
Mo2 0.01239(16) 0.01161(16) 0.01452(17) -0.00130(13) 0.00213(12) -0.00144(12)
Mo3 0.01966(17) 0.01149(16) 0.01202(16) 0.00267(13) 0.00064(13) 0.00014(12)
Ni 0.0215(3) 0.0142(2) 0.0122(2) 0.0016(2) 0.0012(2) 0.00052(19)
Al1 0.0115(7) 0.0123(7) 0.0163(8) 0.0049(6) 0.0023(6) 0.0005(6)
O1 0.0298(15) 0.0214(14) 0.0138(14) 0.0002(12) 0.0025(12) -0.0074(12)
O1W 0.0397(19) 0.0392(19) 0.0248(17) 0.0048(15) -0.0007(14) 0.0199(15)
O2 0.0354(17) 0.0249(15) 0.0195(15) 0.0074(13) 0.0027(13) -0.0075(13)
O3 0.0270(15) 0.0165(14) 0.0248(16) -0.0038(12) -0.0045(12) 0.0023(11)
O4 0.0095(12) 0.0138(12) 0.0141(13) 0.0011(10) 0.0021(10) 0.0022(9)
O5 0.0141(13) 0.0155(13) 0.0187(14) 0.0021(11) -0.0012(11) 0.0046(10)
O6 0.0128(13) 0.0161(13) 0.0183(14) 0.0055(11) 0.0021(10) -0.0015(10)
O7 0.0190(13) 0.0139(13) 0.0202(14) 0.0023(11) 0.0047(11) 0.0007(10)
O8 0.0158(13) 0.0195(13) 0.0168(14) 0.0042(11) 0.0060(11) -0.0024(10)
O9 0.0141(13) 0.0233(14) 0.0216(15) -0.0020(12) 0.0013(11) 0.0019(11)
O10 0.0107(12) 0.0152(13) 0.0121(12) -0.0002(10) 0.0009(10) 0.0004(10)
O11 0.0180(14) 0.0219(14) 0.0242(15) 0.0005(12) 0.0036(12) -0.0033(11)
O12 0.0248(15) 0.0167(14) 0.0250(16) -0.0048(12) 0.0013(12) 0.0032(11)
O13 0.0292(16) 0.0245(15) 0.0181(15) 0.0054(12) 0.0070(12) 0.0015(12)
O15 0.0301(16) 0.0165(14) 0.0345(18) -0.0008(13) -0.0036(13) 0.0046(12)
N1 0.0307(19) 0.0133(16) 0.0151(17) 0.0023(14) 0.0042(14) -0.0040(13)
N2 0.0175(16) 0.0187(16) 0.0187(17) 0.0031(14) 0.0005(13) 0.0008(13)
N3 0.0190(17) 0.0230(18) 0.0246(19) 0.0035(15) 0.0005(14) 0.0010(14)
N4 0.0297(19) 0.0183(16) 0.0131(16) -0.0004(14) 0.0041(14) -0.0040(14)
N5 0.0297(19) 0.0225(18) 0.0229(19) 0.0035(15) 0.0063(15) -0.0095(15)
N6 0.0236(18) 0.0178(17) 0.0189(17) -0.0016(14) -0.0031(14) 0.0038(13)
C1 0.022(2) 0.0135(18) 0.0160(19) 0.0032(15) 0.0023(16) 0.0025(15)
C2 0.022(2) 0.021(2) 0.018(2) 0.0047(17) 0.0077(16) 0.0009(16)
C3 0.023(2) 0.0149(18) 0.0147(19) 0.0019(16) 0.0039(15) -0.0026(15)
C4 0.022(2) 0.0144(18) 0.018(2) 0.0016(16) 0.0036(16) -0.0003(15)
C5 0.024(2) 0.0172(19) 0.024(2) 0.0036(17) -0.0026(17) -0.0008(16)
C6 0.020(2) 0.020(2) 0.021(2) 0.0044(17) 0.0035(16) 0.0013(16)
C7 0.027(2) 0.020(2) 0.027(2) -0.0037(18) 0.0004(18) 0.0004(17)
C8 0.035(2) 0.029(2) 0.013(2) -0.0024(18) 0.0033(18) -0.0115(19)
C9 0.032(2) 0.028(2) 0.024(2) -0.0007(19) -0.0011(19) -0.0058(19)
C10 0.031(2) 0.031(2) 0.025(2) -0.003(2) 0.0035(19) -0.0133(19)

loop_
_atom_type_symbol
_atom_type_description
_atom_type_scat_dispersion_real
_atom_type_scat_dispersion_imag
_atom_type_scat_source
C C 0.0033 0.0016 'International Tables Vol C Tables 4.2.6.8 and 6.1.1.4'
H H 0.0000 0.0000 'International Tables Vol C Tables 4.2.6.8 and 6.1.1.4'
Al Al 0.0645 0.0514 'International Tables Vol C Tables 4.2.6.8 and 6.1.1.4'
Mo Mo -1.6832 0.6857 'International Tables Vol C Tables 4.2.6.8 and 6.1.1.4'
N N 0.0061 0.0033 'International Tables Vol C Tables 4.2.6.8 and 6.1.1.4'
Ni Ni 0.3393 1.1124 'International Tables Vol C Tables 4.2.6.8 and 6.1.1.4'
O O 0.0106 0.0060 'International Tables Vol C Tables 4.2.6.8 and 6.1.1.4'

loop_
_geom_angle_atom_site_label_1
_geom_angle_atom_site_label_2
_geom_angle_atom_site_label_3
_geom_angle
_geom_angle_site_symmetry_1
_geom_angle_site_symmetry_3
_geom_angle_publ_flag
O5 Mo1 O4 71.94(9) 2_667 2_667 ?
O5 Mo1 O6 85.91(10) 2_667 . ?
O6 Mo1 O4 69.37(9) . 2_667 ?
O7 Mo1 O4 84.83(10) . 2_667 ?
O7 Mo1 O5 153.94(11) . 2_667 ?
O7 Mo1 O6 74.72(10) . . ?
O9 Mo1 O4 158.83(11) . 2_667 ?
O9 Mo1 O5 95.90(11) . 2_667 ?
O9 Mo1 O6 93.03(11) . . ?
O9 Mo1 O7 102.27(12) . . ?
O9 Mo1 O13 104.93(13) . . ?
O13 Mo1 O4 93.91(11) . 2_667 ?
O13 Mo1 O5 96.82(12) . 2_667 ?
O13 Mo1 O6 161.41(11) . . ?
O13 Mo1 O7 96.37(12) . . ?
O6 Mo2 O10 69.20(9) . 2_667 ?
O7 Mo2 O6 73.80(10) . . ?
O7 Mo2 O10 83.94(10) . 2_667 ?
O8 Mo2 O6 86.13(10) . . ?
O8 Mo2 O7 152.93(11) . . ?
O8 Mo2 O10 71.85(10) . 2_667 ?
O11 Mo2 O6 95.28(11) . . ?
O11 Mo2 O7 99.62(12) . . ?
O11 Mo2 O8 100.16(12) . . ?
O11 Mo2 O10 162.60(10) . 2_667 ?
O11 Mo2 O12 105.34(13) . . ?
O12 Mo2 O6 156.57(11) . . ?
O12 Mo2 O7 91.60(12) . . ?
O12 Mo2 O8 100.75(12) . . ?
O12 Mo2 O10 91.50(11) . 2_667 ?
O2 Mo3 O4 91.80(11) . . ?
O2 Mo3 O5 99.50(12) . . ?
O2 Mo3 O8 97.25(12) . . ?
O2 Mo3 O10 157.55(11) . 2_667 ?
O5 Mo3 O4 72.11(9) . . ?
O5 Mo3 O10 82.68(10) . 2_667 ?
O8 Mo3 O4 83.58(9) . . ?
O8 Mo3 O5 150.73(11) . . ?
O8 Mo3 O10 72.90(10) . 2_667 ?
O10 Mo3 O4 67.44(8) 2_667 . ?
O15 Mo3 O2 105.15(14) . . ?
O15 Mo3 O4 161.25(12) . . ?
O15 Mo3 O5 96.78(12) . . ?
O15 Mo3 O8 101.78(12) . . ?
O15 Mo3 O10 96.70(12) . 2_667 ?
O1W Ni O1 83.41(12) . . ?
O1W Ni O3 166.76(12) . 2_676 ?
O2 Ni O1 169.07(10) . . ?
O2 Ni O1W 95.35(12) . . ?
O2 Ni O3 93.11(11) . 2_676 ?
O2 Ni N2 91.68(12) . 2_676 ?
O3 Ni O1 90.17(11) 2_676 . ?
N1 Ni O1 78.49(11) . . ?
N1 Ni O1W 97.30(13) . . ?
N1 Ni O2 90.93(12) . . ?
N1 Ni O3 92.72(12) . 2_676 ?
N1 Ni N2 171.11(13) . 2_676 ?
N2 Ni O1 99.18(11) 2_676 . ?
N2 Ni O1W 90.91(12) 2_676 . ?
N2 Ni O3 78.66(11) 2_676 2_676 ?
O4 Al1 O4 180.0 2_667 . ?
O4 Al1 O6 84.65(10) 2_667 . ?
O4 Al1 O6 84.65(10) . 2_667 ?
O4 Al1 O6 95.35(10) 2_667 2_667 ?
O4 Al1 O6 95.35(10) . . ?
O4 Al1 O10 96.56(10) 2_667 2_667 ?
O4 Al1 O10 83.44(10) 2_667 . ?
O4 Al1 O10 83.44(10) . 2_667 ?
O4 Al1 O10 96.56(10) . . ?
O6 Al1 O6 180.0 . 2_667 ?
O6 Al1 O10 95.66(10) . . ?
O6 Al1 O10 84.34(10) . 2_667 ?
O6 Al1 O10 95.66(10) 2_667 2_667 ?
O6 Al1 O10 84.34(10) 2_667 . ?
O10 Al1 O10 180.00(13) 2_667 . ?
C1 O1 Ni 111.9(2) . . ?
Ni O1W H1WA 109.4 . . ?
Ni O1W H1WB 130.9 . . ?
H1WA O1W H1WB 110.9 . . ?
Mo3 O2 Ni 150.41(16) . . ?
C2 O3 Ni 112.8(2) . 2_676 ?
Mo1 O4 Mo3 93.41(8) 2_667 . ?
Mo1 O4 H4 121.4 2_667 . ?
Mo3 O4 H4 119.7 . . ?
Al1 O4 Mo1 102.14(10) . 2_667 ?
Al1 O4 Mo3 104.24(10) . . ?
Al1 O4 H4 112.8 . . ?
Mo3 O5 Mo1 118.50(12) . 2_667 ?
Mo1 O6 H6 120.7 . . ?
Mo2 O6 Mo1 93.41(9) . . ?
Mo2 O6 H6 119.8 . . ?
Al1 O6 Mo1 103.84(11) . . ?
Al1 O6 Mo2 105.12(11) . . ?
Al1 O6 H6 111.3 . . ?
Mo1 O7 Mo2 112.66(12) . . ?
Mo3 O8 Mo2 119.20(12) . . ?
Mo2 O10 H10 122.7 2_667 . ?
Mo3 O10 Mo2 92.18(9) 2_667 2_667 ?
Mo3 O10 H10 119.8 2_667 . ?
Al1 O10 Mo2 101.34(10) . 2_667 ?
Al1 O10 Mo3 104.88(10) . 2_667 ?
Al1 O10 H10 112.6 . . ?
N5 N1 Ni 137.3(3) . . ?
N5 N1 C3 105.3(3) . . ?
C3 N1 Ni 115.7(2) . . ?
N3 N2 Ni 139.4(2) . 2_676 ?
C4 N2 Ni 114.7(3) . 2_676 ?
C4 N2 N3 105.6(3) . . ?
N2 N3 H3 124.4 . . ?
N2 N3 C9 111.3(3) . . ?
C9 N3 H3 124.4 . . ?
C1 N4 H4A 118.6 . . ?
C1 N4 C6 122.7(3) . . ?
C6 N4 H4A 118.6 . . ?
N1 N5 H5 124.3 . . ?
N1 N5 C10 111.3(3) . . ?
C10 N5 H5 124.3 . . ?
C2 N6 H6A 118.6 . . ?
C2 N6 C5 122.9(3) . . ?
C5 N6 H6A 118.6 . . ?
O1 C1 N4 123.4(3) . . ?
O1 C1 C3 118.9(3) . . ?
N4 C1 C3 117.7(3) . . ?
O3 C2 N6 122.0(4) . . ?
O3 C2 C4 119.5(3) . . ?
N6 C2 C4 118.4(3) . . ?
N1 C3 C1 113.6(3) . . ?
N1 C3 C8 111.9(3) . . ?
C8 C3 C1 134.5(4) . . ?
N2 C4 C2 114.2(3) . . ?
N2 C4 C7 110.7(4) . . ?
C7 C4 C2 134.9(4) . . ?
N6 C5 H5A 109.3 . . ?
N6 C5 H5B 109.3 . . ?
N6 C5 C6 111.8(3) . . ?
H5A C5 H5B 107.9 . . ?
C6 C5 H5A 109.3 . . ?
C6 C5 H5B 109.3 . . ?
N4 C6 C5 112.1(3) . . ?
N4 C6 H6B 109.2 . . ?
N4 C6 H6C 109.2 . . ?
C5 C6 H6B 109.2 . . ?
C5 C6 H6C 109.2 . . ?
H6B C6 H6C 107.9 . . ?
C4 C7 H7 127.7 . . ?
C9 C7 C4 104.6(4) . . ?
C9 C7 H7 127.7 . . ?
C3 C8 H8 128.0 . . ?
C10 C8 C3 104.0(4) . . ?
C10 C8 H8 128.0 . . ?
N3 C9 C7 107.8(4) . . ?
N3 C9 H9 126.1 . . ?
C7 C9 H9 126.1 . . ?
N5 C10 C8 107.5(4) . . ?
N5 C10 H10A 126.2 . . ?
C8 C10 H10A 126.2 . . ?

loop_
_geom_bond_atom_site_label_1
_geom_bond_atom_site_label_2
_geom_bond_distance
_geom_bond_site_symmetry_2
_geom_bond_publ_flag
Mo1 O4 2.272(2) 2_667 ?
Mo1 O5 1.961(2) 2_667 ?
Mo1 O6 2.214(3) . ?
Mo1 O7 1.908(2) . ?
Mo1 O9 1.709(2) . ?
Mo1 O13 1.714(3) . ?
Mo2 O6 2.210(2) . ?
Mo2 O7 1.961(3) . ?
Mo2 O8 1.907(3) . ?
Mo2 O10 2.302(2) 2_667 ?
Mo2 O11 1.710(3) . ?
Mo2 O12 1.721(2) . ?
Mo3 O2 1.734(3) . ?
Mo3 O4 2.301(2) . ?
Mo3 O5 1.912(2) . ?
Mo3 O8 1.904(3) . ?
Mo3 O10 2.260(3) 2_667 ?
Mo3 O15 1.703(3) . ?
Ni O1 2.143(3) . ?
Ni O1W 2.057(3) . ?
Ni O2 2.029(3) . ?
Ni O3 2.106(3) 2_676 ?
Ni N1 2.019(3) . ?
Ni N2 2.051(3) 2_676 ?
Al1 O4 1.889(2) 2_667 ?
Al1 O4 1.889(2) . ?
Al1 O6 1.903(2) . ?
Al1 O6 1.903(2) 2_667 ?
Al1 O10 1.915(2) . ?
Al1 O10 1.915(2) 2_667 ?
O1 C1 1.253(4) . ?
O1W H1WA 0.8505 . ?
O1W H1WB 0.8282 . ?
O3 C2 1.258(4) . ?
O4 H4 0.8501 . ?
O6 H6 0.8499 . ?
O10 H10 0.8499 . ?
N1 N5 1.334(4) . ?
N1 C3 1.334(5) . ?
N2 N3 1.340(4) . ?
N2 C4 1.334(5) . ?
N3 H3 0.8600 . ?
N3 C9 1.346(5) . ?
N4 H4A 0.8600 . ?
N4 C1 1.323(5) . ?
N4 C6 1.452(5) . ?
N5 H5 0.8600 . ?
N5 C10 1.353(5) . ?
N6 H6A 0.8600 . ?
N6 C2 1.326(5) . ?
N6 C5 1.444(5) . ?
C1 C3 1.479(5) . ?
C2 C4 1.465(5) . ?
C3 C8 1.386(5) . ?
C4 C7 1.399(5) . ?
C5 H5A 0.9700 . ?
C5 H5B 0.9700 . ?
C5 C6 1.518(5) . ?
C6 H6B 0.9700 . ?
C6 H6C 0.9700 . ?
C7 H7 0.9300 . ?
C7 C9 1.363(6) . ?
C8 H8 0.9300 . ?
C8 C10 1.379(6) . ?
C9 H9 0.9300 . ?
C10 H10A 0.9300 . ?

loop_
_geom_torsion_atom_site_label_1
_geom_torsion_atom_site_label_2
_geom_torsion_atom_site_label_3
_geom_torsion_atom_site_label_4
_geom_torsion
_geom_torsion_site_symmetry_1
_geom_torsion_site_symmetry_2
_geom_torsion_site_symmetry_3
_geom_torsion_site_symmetry_4
_geom_torsion_publ_flag
Ni O1 C1 N4 -171.2(3) . . . . ?
Ni O1 C1 C3 8.3(4) . . . . ?
Ni O3 C2 N6 -173.9(3) 2_676 . . . ?
Ni O3 C2 C4 2.8(4) 2_676 . . . ?
Ni N1 N5 C10 163.7(3) . . . . ?
Ni N1 C3 C1 11.9(4) . . . . ?
Ni N1 C3 C8 -167.3(3) . . . . ?
Ni N2 N3 C9 -171.8(3) 2_676 . . . ?
Ni N2 C4 C2 -3.0(4) 2_676 . . . ?
Ni N2 C4 C7 173.5(3) 2_676 . . . ?
O1 C1 C3 N1 -13.8(5) . . . . ?
O1 C1 C3 C8 165.1(4) . . . . ?
O3 C2 C4 N2 0.1(5) . . . . ?
O3 C2 C4 C7 -175.3(4) . . . . ?
O4 Mo3 O2 Ni -145.0(3) . . . . ?
O5 Mo3 O2 Ni 142.9(3) . . . . ?
O6 Al1 O4 Mo1 0.25(10) 2_667 . . 2_667 ?
O6 Al1 O4 Mo1 -179.75(10) . . . 2_667 ?
O6 Al1 O4 Mo3 96.99(11) 2_667 . . . ?
O6 Al1 O4 Mo3 -83.01(11) . . . . ?
O8 Mo3 O2 Ni -61.2(3) . . . . ?
O10 Mo3 O2 Ni -123.3(3) 2_667 . . . ?
O10 Al1 O4 Mo1 -96.09(10) 2_667 . . 2_667 ?
O10 Al1 O4 Mo1 83.91(10) . . . 2_667 ?
O10 Al1 O4 Mo3 -179.35(10) . . . . ?
O10 Al1 O4 Mo3 0.65(10) 2_667 . . . ?
O15 Mo3 O2 Ni 43.1(4) . . . . ?
N1 N5 C10 C8 -0.4(5) . . . . ?
N1 C3 C8 C10 -0.8(5) . . . . ?
N2 N3 C9 C7 0.3(5) . . . . ?
N2 C4 C7 C9 1.0(5) . . . . ?
N3 N2 C4 C2 -177.3(3) . . . . ?
N3 N2 C4 C7 -0.8(4) . . . . ?
N4 C1 C3 N1 165.8(3) . . . . ?
N4 C1 C3 C8 -15.3(7) . . . . ?
N5 N1 C3 C1 179.8(3) . . . . ?
N5 N1 C3 C8 0.6(4) . . . . ?
N6 C2 C4 N2 176.8(3) . . . . ?
N6 C2 C4 C7 1.5(7) . . . . ?
N6 C5 C6 N4 -53.9(4) . . . . ?
C1 N4 C6 C5 -76.0(5) . . . . ?
C1 C3 C8 C10 -179.8(4) . . . . ?
C2 N6 C5 C6 166.8(4) . . . . ?
C2 C4 C7 C9 176.5(4) . . . . ?
C3 N1 N5 C10 -0.1(4) . . . . ?
C3 C8 C10 N5 0.7(5) . . . . ?
C4 N2 N3 C9 0.3(4) . . . . ?
C4 C7 C9 N3 -0.7(5) . . . . ?
C5 N6 C2 O3 6.6(6) . . . . ?
C5 N6 C2 C4 -170.1(4) . . . . ?
C6 N4 C1 O1 -1.6(6) . . . . ?
C6 N4 C1 C3 178.9(3) . . . . ?
